data_7056893
loop_
_publ_author_name
'\.Inan, Ay\,se'
'\.Ikiz, Mesut'
'Tayhan, Se\,cil Erden'
'Bilgin, Sema'
'Gen\,c, Nusret'
'Say\?in, Koray'
'Ceyhan, G\"okhan'
'K\"ose, Muhammet'
'Da\(g, Ay\,se'
'\.Ispir, Esin'

_publ_section_title
;
 Antiproliferative, antioxidant, computational and electrochemical studies
 of new azo-containing Schiff base ruthenium(ii) complexes
;
_journal_issue 4
_journal_name_full 'New Journal of Chemistry'
_journal_page_first 2952
_journal_paper_doi 10.1039/C7NJ04420H
_journal_volume 42
_journal_year 2018
_chemical_formula_sum 'C30 H30 Cl N3 O2 Ru'
_chemical_formula_weight 601.09
_space_group_crystal_system triclinic
_space_group_IT_number 2
_space_group_name_Hall '-P 1'
_space_group_name_H-M_alt 'P -1'
_symmetry_space_group_name_Hall '-P 1'
_symmetry_space_group_name_H-M 'P -1'
_atom_sites_solution_hydrogens geom
_audit_creation_method SHELXL-2014/6
_audit_update_record
;
2017-10-09 deposited with the CCDC.
2018-01-12 downloaded from the CCDC.
;
_cell_angle_alpha 61.411(4)
_cell_angle_beta 85.811(4)
_cell_angle_gamma 88.731(4)
_cell_formula_units_Z 2
_cell_length_a 10.5213(12)
_cell_length_b 11.9176(15)
_cell_length_c 12.2605(16)
_cell_measurement_reflns_used 9789
_cell_measurement_temperature 293(2)
_cell_measurement_theta_max 28.35
_cell_measurement_theta_min 2.77
_cell_volume 1346.1(3)
_computing_cell_refinement 'Bruker SAINT'
_computing_data_collection 'Bruker APEX2'
_computing_data_reduction 'Bruker SAINT'
_computing_molecular_graphics 'Bruker SHELXTL'
_computing_publication_material 'Bruker SHELXTL'
_computing_structure_refinement 'SHELXL-2014/6 (Sheldrick, 2014)'
_computing_structure_solution 'SHELXS-97 (Sheldrick 2008)'
_diffrn_ambient_temperature 293(2)
_diffrn_measured_fraction_theta_full 0.999
_diffrn_measured_fraction_theta_max 0.996
_diffrn_measurement_device_type 'Bruker APEX-II CCD'
_diffrn_measurement_method '\f and \w scans'
_diffrn_radiation_type MoK\a
_diffrn_radiation_wavelength 0.71073
_diffrn_reflns_av_R_equivalents 0.0414
_diffrn_reflns_av_unetI/netI 0.0201
_diffrn_reflns_Laue_measured_fraction_full 0.999
_diffrn_reflns_Laue_measured_fraction_max 0.996
_diffrn_reflns_limit_h_max 14
_diffrn_reflns_limit_h_min -13
_diffrn_reflns_limit_k_max 15
_diffrn_reflns_limit_k_min -15
_diffrn_reflns_limit_l_max 16
_diffrn_reflns_limit_l_min -16
_diffrn_reflns_number 65375
_diffrn_reflns_point_group_measured_fraction_full 0.999
_diffrn_reflns_point_group_measured_fraction_max 0.996
_diffrn_reflns_theta_full 25.242
_diffrn_reflns_theta_max 28.368
_diffrn_reflns_theta_min 2.685
_exptl_absorpt_coefficient_mu 0.714
_exptl_absorpt_correction_T_max 0.7457
_exptl_absorpt_correction_T_min 0.6310
_exptl_absorpt_correction_type multi-scan
_exptl_absorpt_process_details 'SADABS v2009/1, Sheldrick, G.M., (2009)'
_exptl_crystal_colour orange
_exptl_crystal_density_diffrn 1.483
_exptl_crystal_description prism
_exptl_crystal_F_000 616
_exptl_crystal_size_max 0.14
_exptl_crystal_size_mid 0.09
_exptl_crystal_size_min 0.08
_refine_diff_density_max 0.880
_refine_diff_density_min -0.813
_refine_diff_density_rms 0.069
_refine_ls_extinction_method none
_refine_ls_goodness_of_fit_ref 1.117
_refine_ls_hydrogen_treatment constr
_refine_ls_matrix_type full
_refine_ls_number_parameters 338
_refine_ls_number_reflns 6706
_refine_ls_number_restraints 0
_refine_ls_restrained_S_all 1.117
_refine_ls_R_factor_all 0.0367
_refine_ls_R_factor_gt 0.0298
_refine_ls_shift/su_max 0.001
_refine_ls_shift/su_mean 0.000
_refine_ls_structure_factor_coef Fsqd
_refine_ls_weighting_details 'w=1/[\s^2^(Fo^2^)+(0.0241P)^2^+1.2407P] where P=(Fo^2^+2Fc^2^)/3'
_refine_ls_weighting_scheme calc
_refine_ls_wR_factor_gt 0.0667
_refine_ls_wR_factor_ref 0.0721
_reflns_Friedel_coverage 0.000
_reflns_number_gt 5994
_reflns_number_total 6706
_reflns_threshold_expression 'I > 2\s(I)'
_cod_data_source_file c7nj04420h2.cif
_cod_data_source_block e10
_cod_depositor_comments 'Adding full bibliography for 7056891--7056893.cif.'
_cod_database_code 7056893
_shelx_space_group_comment
; 
The symmetry employed for this shelxl refinement is uniquely defined 
by the following loop, which should always be used as a source of 
symmetry information in preference to the above space-group names. 
They are only intended as comments. 
;
_shelxl_version_number 2014/6

loop_
_space_group_symop_operation_xyz
'x, y, z'
'-x, -y, -z'

loop_
_atom_site_label
_atom_site_type_symbol
_atom_site_fract_x
_atom_site_fract_y
_atom_site_fract_z
_atom_site_U_iso_or_equiv
_atom_site_adp_type
_atom_site_occupancy
_atom_site_site_symmetry_order
_atom_site_calc_flag
_atom_site_refinement_flags_posn
_atom_site_refinement_flags_adp
Ru1 Ru 0.24458(2) 0.53620(2) 0.20722(2) 0.02606(5) Uani 1 1 d . .
N3 N 0.31560(16) 0.71600(16) 0.16625(15) 0.0286(3) Uani 1 1 d . .
O1 O 0.18770(14) 0.50964(13) 0.38240(13) 0.0314(3) Uani 1 1 d . .
Cl1 Cl 0.04443(5) 0.64501(5) 0.14209(5) 0.03625(11) Uani 1 1 d . .
C21 C 0.2569(2) 0.4876(2) 0.0537(2) 0.0409(5) Uani 1 1 d . .
C22 C 0.1845(2) 0.3927(2) 0.1585(2) 0.0398(5) Uani 1 1 d . .
H22 H 0.1031 0.3717 0.1486 0.048 Uiso 1 1 calc R U
C23 C 0.2324(2) 0.3302(2) 0.2762(2) 0.0373(5) Uani 1 1 d . .
H23 H 0.1834 0.2668 0.3424 0.045 Uiso 1 1 calc R U
C24 C 0.3551(2) 0.3620(2) 0.2962(2) 0.0360(5) Uani 1 1 d . .
C25 C 0.4278(2) 0.4560(2) 0.1930(2) 0.0382(5) Uani 1 1 d . .
H25 H 0.5088 0.4777 0.2031 0.046 Uiso 1 1 calc R U
C26 C 0.3786(2) 0.5180(2) 0.0735(2) 0.0397(5) Uani 1 1 d . .
H26 H 0.4280 0.5803 0.0067 0.048 Uiso 1 1 calc R U
C1 C 0.0065(3) 0.8859(3) 0.8153(2) 0.0465(6) Uani 1 1 d . .
H1 H -0.0220 0.8022 0.8664 0.056 Uiso 1 1 calc R U
N1 N 0.08008(19) 0.82123(18) 0.66503(17) 0.0364(4) Uani 1 1 d . .
O2 O 0.57173(18) 0.7271(2) 0.1669(2) 0.0664(6) Uani 1 1 d . .
C2 C -0.0117(3) 0.9767(3) 0.8553(3) 0.0543(7) Uani 1 1 d . .
H2 H -0.0513 0.9533 0.9336 0.065 Uiso 1 1 calc R U
N2 N 0.14842(18) 0.85318(18) 0.56646(17) 0.0370(4) Uani 1 1 d . .
C3 C 0.0285(3) 1.0999(3) 0.7799(3) 0.0537(7) Uani 1 1 d . .
H3 H 0.0160 1.1604 0.8070 0.064 Uiso 1 1 calc R U
C4 C 0.0874(3) 1.1350(3) 0.6638(3) 0.0556(7) Uani 1 1 d . .
H4 H 0.1141 1.2192 0.6127 0.067 Uiso 1 1 calc R U
C5 C 0.1070(3) 1.0456(2) 0.6227(2) 0.0460(6) Uani 1 1 d . .
H5 H 0.1468 1.0696 0.5443 0.055 Uiso 1 1 calc R U
C6 C 0.0668(2) 0.9201(2) 0.6996(2) 0.0353(4) Uani 1 1 d . .
C7 C 0.1603(2) 0.7594(2) 0.5270(2) 0.0329(4) Uani 1 1 d . .
C8 C 0.1142(2) 0.6324(2) 0.59548(19) 0.0326(4) Uani 1 1 d . .
H8 H 0.0750 0.6037 0.6749 0.039 Uiso 1 1 calc R U
C9 C 0.1269(2) 0.55142(20) 0.54590(18) 0.0308(4) Uani 1 1 d . .
H9 H 0.0976 0.4675 0.5934 0.037 Uiso 1 1 calc R U
C10 C 0.18369(17) 0.59165(18) 0.42355(18) 0.0260(4) Uani 1 1 d . .
C11 C 0.23255(19) 0.71908(19) 0.35585(18) 0.0289(4) Uani 1 1 d . .
C12 C 0.2205(2) 0.7994(2) 0.4105(2) 0.0340(4) Uani 1 1 d . .
H12 H 0.2542 0.8821 0.3667 0.041 Uiso 1 1 calc R U
C13 C 0.29972(19) 0.77000(19) 0.23581(19) 0.0303(4) Uani 1 1 d . .
H13 H 0.3360 0.8510 0.2043 0.036 Uiso 1 1 calc R U
C14 C 0.3922(2) 0.7858(2) 0.0514(2) 0.0339(4) Uani 1 1 d . .
C15 C 0.3343(3) 0.8435(3) -0.0593(2) 0.0510(6) Uani 1 1 d . .
H15 H 0.2459 0.8430 -0.0591 0.061 Uiso 1 1 calc R U
C16 C 0.4081(4) 0.9024(3) -0.1712(3) 0.0747(10) Uani 1 1 d . .
H16 H 0.3694 0.9420 -0.2461 0.090 Uiso 1 1 calc R U
C17 C 0.5371(4) 0.9022(4) -0.1709(3) 0.0804(12) Uani 1 1 d . .
H17 H 0.5860 0.9404 -0.2464 0.096 Uiso 1 1 calc R U
C18 C 0.5967(3) 0.8470(3) -0.0620(3) 0.0682(9) Uani 1 1 d . .
H18 H 0.6852 0.8489 -0.0638 0.082 Uiso 1 1 calc R U
C19 C 0.5244(2) 0.7878(3) 0.0523(2) 0.0453(6) Uani 1 1 d . .
C20 C 0.7040(3) 0.7394(5) 0.1751(5) 0.1090(16) Uani 1 1 d . .
H20A H 0.7516 0.7084 0.1253 0.163 Uiso 1 1 calc R U
H20B H 0.7244 0.6904 0.2603 0.163 Uiso 1 1 calc R U
H20C H 0.7254 0.8277 0.1452 0.163 Uiso 1 1 calc R U
C27 C 0.2035(3) 0.5573(3) -0.0717(3) 0.0670(9) Uani 1 1 d . .
H27A H 0.1209 0.5892 -0.0633 0.101 Uiso 1 1 calc R U
H27B H 0.1963 0.4999 -0.1054 0.101 Uiso 1 1 calc R U
H27C H 0.2593 0.6274 -0.1267 0.101 Uiso 1 1 calc R U
C28 C 0.3994(3) 0.2976(3) 0.4266(3) 0.0552(7) Uani 1 1 d . .
H28 H 0.3235 0.2791 0.4841 0.066 Uiso 1 1 calc R U
C29 C 0.4882(4) 0.3794(4) 0.4517(4) 0.0856(12) Uani 1 1 d . .
H29A H 0.5671 0.3927 0.4023 0.128 Uiso 1 1 calc R U
H29B H 0.5043 0.3370 0.5383 0.128 Uiso 1 1 calc R U
H29C H 0.4495 0.4603 0.4303 0.128 Uiso 1 1 calc R U
C30 C 0.4592(4) 0.1693(3) 0.4538(3) 0.0821(11) Uani 1 1 d . .
H31A H 0.3984 0.1174 0.4427 0.123 Uiso 1 1 calc R U
H31B H 0.4835 0.1263 0.5380 0.123 Uiso 1 1 calc R U
H31C H 0.5331 0.1838 0.3977 0.123 Uiso 1 1 calc R U

loop_
_atom_site_aniso_label
_atom_site_aniso_U_11
_atom_site_aniso_U_22
_atom_site_aniso_U_33
_atom_site_aniso_U_23
_atom_site_aniso_U_13
_atom_site_aniso_U_12
Ru1 0.02543(8) 0.02907(9) 0.02869(9) -0.01832(7) 0.00162(6) 0.00007(6)
N3 0.0276(8) 0.0328(8) 0.0264(8) -0.0158(7) 0.0047(6) -0.0044(6)
O1 0.0398(8) 0.0294(7) 0.0289(7) -0.0178(6) 0.0049(6) -0.0040(6)
Cl1 0.0312(2) 0.0371(3) 0.0435(3) -0.0219(2) -0.0031(2) 0.00520(19)
C21 0.0516(13) 0.0469(13) 0.0389(12) -0.0323(11) -0.0077(10) 0.0135(10)
C22 0.0392(12) 0.0415(12) 0.0563(14) -0.0371(11) -0.0080(10) 0.0038(9)
C23 0.0427(12) 0.0284(10) 0.0462(12) -0.0230(10) 0.0031(10) -0.0002(9)
C24 0.0402(11) 0.0336(11) 0.0395(11) -0.0217(9) -0.0075(9) 0.0106(9)
C25 0.0268(10) 0.0462(12) 0.0517(13) -0.0321(11) 0.0010(9) 0.0058(9)
C26 0.0415(12) 0.0419(12) 0.0384(12) -0.0234(10) 0.0095(9) 0.0074(9)
C1 0.0607(15) 0.0466(13) 0.0425(13) -0.0303(11) 0.0020(11) -0.0031(11)
N1 0.0469(11) 0.0367(9) 0.0340(9) -0.0241(8) 0.0005(8) 0.0005(8)
O2 0.0344(9) 0.0874(16) 0.0703(14) -0.0312(12) -0.0063(9) -0.0113(10)
C2 0.0613(16) 0.0711(19) 0.0539(15) -0.0491(15) -0.0018(13) 0.0047(14)
N2 0.0445(10) 0.0392(10) 0.0365(10) -0.0259(8) 0.0013(8) -0.0026(8)
C3 0.0535(15) 0.0622(17) 0.0769(19) -0.0575(16) -0.0179(14) 0.0159(13)
C4 0.0638(17) 0.0399(13) 0.0748(19) -0.0364(14) -0.0080(14) 0.0033(12)
C5 0.0562(15) 0.0405(12) 0.0476(14) -0.0266(11) -0.0004(11) 0.0009(11)
C6 0.0410(11) 0.0373(11) 0.0383(11) -0.0263(10) -0.0061(9) 0.0040(9)
C7 0.0369(11) 0.0359(11) 0.0338(10) -0.0234(9) -0.0005(8) -0.0003(8)
C8 0.0378(11) 0.0384(11) 0.0258(9) -0.0191(9) 0.0019(8) -0.0011(8)
C9 0.0356(10) 0.0293(10) 0.0273(9) -0.0139(8) 0.0028(8) -0.0029(8)
C10 0.0245(9) 0.0311(9) 0.0265(9) -0.0170(8) -0.0014(7) 0.0016(7)
C11 0.0303(10) 0.0313(10) 0.0282(9) -0.0171(8) 0.0026(7) -0.0030(8)
C12 0.0400(11) 0.0312(10) 0.0347(11) -0.0194(9) 0.0046(9) -0.0071(8)
C13 0.0329(10) 0.0284(9) 0.0313(10) -0.0163(8) 0.0045(8) -0.0075(8)
C14 0.0366(11) 0.0362(11) 0.0321(10) -0.0200(9) 0.0083(8) -0.0099(8)
C15 0.0564(15) 0.0543(15) 0.0361(12) -0.0165(11) -0.0004(11) -0.0101(12)
C16 0.094(3) 0.080(2) 0.0340(14) -0.0144(14) 0.0076(15) -0.0326(19)
C17 0.097(3) 0.096(3) 0.0435(17) -0.0324(17) 0.0329(17) -0.049(2)
C18 0.0487(16) 0.087(2) 0.077(2) -0.0496(19) 0.0307(15) -0.0330(15)
C19 0.0379(12) 0.0542(14) 0.0488(14) -0.0298(12) 0.0091(10) -0.0144(10)
C20 0.0439(19) 0.148(4) 0.132(4) -0.062(3) -0.022(2) -0.012(2)
C27 0.093(2) 0.079(2) 0.0463(15) -0.0420(16) -0.0244(15) 0.0258(18)
C28 0.0678(18) 0.0561(16) 0.0440(14) -0.0249(13) -0.0166(13) 0.0207(13)
C29 0.101(3) 0.089(3) 0.092(3) -0.058(2) -0.062(2) 0.032(2)
C30 0.115(3) 0.0562(19) 0.069(2) -0.0228(17) -0.036(2) 0.037(2)

loop_
_atom_type_symbol
_atom_type_description
_atom_type_scat_dispersion_real
_atom_type_scat_dispersion_imag
_atom_type_scat_source
C C 0.0033 0.0016 'International Tables Vol C Tables 4.2.6.8 and 6.1.1.4'
H H 0.0000 0.0000 'International Tables Vol C Tables 4.2.6.8 and 6.1.1.4'
N N 0.0061 0.0033 'International Tables Vol C Tables 4.2.6.8 and 6.1.1.4'
O O 0.0106 0.0060 'International Tables Vol C Tables 4.2.6.8 and 6.1.1.4'
Ru Ru -1.2594 0.8363 'International Tables Vol C Tables 4.2.6.8 and 6.1.1.4'
Cl Cl 0.1484 0.1585 'International Tables Vol C Tables 4.2.6.8 and 6.1.1.4'

loop_
_geom_angle_atom_site_label_1
_geom_angle_atom_site_label_2
_geom_angle_atom_site_label_3
_geom_angle
O1 Ru1 N3 87.61(6)
O1 Ru1 C25 114.82(8)
N3 Ru1 C25 95.99(8)
O1 Ru1 C26 153.07(8)
N3 Ru1 C26 93.71(8)
C25 Ru1 C26 38.27(9)
O1 Ru1 C22 117.52(8)
N3 Ru1 C22 153.92(8)
C25 Ru1 C22 80.26(9)
C26 Ru1 C22 67.32(9)
O1 Ru1 C24 87.96(7)
N3 Ru1 C24 122.73(8)
C25 Ru1 C24 37.77(9)
C26 Ru1 C24 68.74(9)
C22 Ru1 C24 68.48(9)
O1 Ru1 C23 90.07(7)
N3 Ru1 C23 160.78(8)
C25 Ru1 C23 67.78(9)
C26 Ru1 C23 79.92(9)
C22 Ru1 C23 37.32(9)
C24 Ru1 C23 38.08(9)
O1 Ru1 C21 155.19(8)
N3 Ru1 C21 116.94(8)
C25 Ru1 C21 68.62(9)
C26 Ru1 C21 37.40(9)
C22 Ru1 C21 37.67(9)
C24 Ru1 C21 81.70(8)
C23 Ru1 C21 67.99(9)
O1 Ru1 Cl1 86.67(4)
N3 Ru1 Cl1 85.14(5)
C25 Ru1 Cl1 158.50(7)
C26 Ru1 Cl1 120.25(7)
C22 Ru1 Cl1 89.30(6)
C24 Ru1 Cl1 151.35(6)
C23 Ru1 Cl1 113.78(6)
C21 Ru1 Cl1 91.66(6)
C13 N3 C14 116.16(17)
C13 N3 Ru1 126.27(13)
C14 N3 Ru1 117.55(13)
C10 O1 Ru1 129.20(13)
C26 C21 C22 117.3(2)
C26 C21 C27 121.3(3)
C22 C21 C27 121.4(3)
C26 C21 Ru1 69.64(12)
C22 C21 Ru1 69.96(12)
C27 C21 Ru1 128.98(17)
C23 C22 C21 121.6(2)
C23 C22 Ru1 71.42(12)
C21 C22 Ru1 72.36(12)
C23 C22 H22 119.2
C21 C22 H22 119.2
Ru1 C22 H22 129.6
C22 C23 C24 121.0(2)
C22 C23 Ru1 71.26(13)
C24 C23 Ru1 70.91(12)
C22 C23 H23 119.5
C24 C23 H23 119.5
Ru1 C23 H23 131.2
C25 C24 C23 117.8(2)
C25 C24 C28 123.1(2)
C23 C24 C28 119.1(2)
C25 C24 Ru1 70.44(12)
C23 C24 Ru1 71.01(12)
C28 C24 Ru1 127.85(16)
C24 C25 C26 120.6(2)
C24 C25 Ru1 71.79(12)
C26 C25 Ru1 71.07(12)
C24 C25 H25 119.7
C26 C25 H25 119.7
Ru1 C25 H25 130.0
C21 C26 C25 121.6(2)
C21 C26 Ru1 72.95(12)
C25 C26 Ru1 70.66(12)
C21 C26 H26 119.2
C25 C26 H26 119.2
Ru1 C26 H26 129.8
C6 C1 C2 120.0(3)
C6 C1 H1 120.0
C2 C1 H1 120.0
N2 N1 C6 113.53(18)
C19 O2 C20 118.3(3)
C3 C2 C1 120.2(3)
C3 C2 H2 119.9
C1 C2 H2 119.9
N1 N2 C7 115.19(18)
C2 C3 C4 120.1(2)
C2 C3 H3 119.9
C4 C3 H3 119.9
C3 C4 C5 120.5(3)
C3 C4 H4 119.7
C5 C4 H4 119.7
C4 C5 C6 119.4(2)
C4 C5 H5 120.3
C6 C5 H5 120.3
C1 C6 C5 119.8(2)
C1 C6 N1 116.3(2)
C5 C6 N1 123.8(2)
C12 C7 C8 118.91(18)
C12 C7 N2 115.55(19)
C8 C7 N2 125.53(19)
C9 C8 C7 120.41(19)
C9 C8 H8 119.8
C7 C8 H8 119.8
C8 C9 C10 121.96(19)
C8 C9 H9 119.0
C10 C9 H9 119.0
O1 C10 C11 124.85(17)
O1 C10 C9 117.77(17)
C11 C10 C9 117.38(17)
C12 C11 C10 119.29(18)
C12 C11 C13 116.98(18)
C10 C11 C13 123.67(17)
C7 C12 C11 121.96(19)
C7 C12 H12 119.0
C11 C12 H12 119.0
N3 C13 C11 127.24(18)
N3 C13 H13 116.4
C11 C13 H13 116.4
C15 C14 C19 120.6(2)
C15 C14 N3 119.4(2)
C19 C14 N3 119.9(2)
C14 C15 C16 119.8(3)
C14 C15 H15 120.1
C16 C15 H15 120.1
C17 C16 C15 119.8(3)
C17 C16 H16 120.1
C15 C16 H16 120.1
C16 C17 C18 121.4(3)
C16 C17 H17 119.3
C18 C17 H17 119.3
C17 C18 C19 120.0(3)
C17 C18 H18 120.0
C19 C18 H18 120.0
O2 C19 C14 115.7(2)
O2 C19 C18 125.8(3)
C14 C19 C18 118.4(3)
O2 C20 H20A 109.5
O2 C20 H20B 109.5
H20A C20 H20B 109.5
O2 C20 H20C 109.5
H20A C20 H20C 109.5
H20B C20 H20C 109.5
C21 C27 H27A 109.5
C21 C27 H27B 109.5
H27A C27 H27B 109.5
C21 C27 H27C 109.5
H27A C27 H27C 109.5
H27B C27 H27C 109.5
C24 C28 C29 113.9(3)
C24 C28 C30 109.3(2)
C29 C28 C30 111.6(3)
C24 C28 H28 107.2
C29 C28 H28 107.2
C30 C28 H28 107.2
C28 C29 H29A 109.5
C28 C29 H29B 109.5
H29A C29 H29B 109.5
C28 C29 H29C 109.5
H29A C29 H29C 109.5
H29B C29 H29C 109.5
C28 C30 H31A 109.5
C28 C30 H31B 109.5
H31A C30 H31B 109.5
C28 C30 H31C 109.5
H31A C30 H31C 109.5
H31B C30 H31C 109.5

loop_
_geom_bond_atom_site_label_1
_geom_bond_atom_site_label_2
_geom_bond_distance
Ru1 O1 2.0594(14)
Ru1 N3 2.0948(17)
Ru1 C25 2.165(2)
Ru1 C26 2.171(2)
Ru1 C22 2.182(2)
Ru1 C24 2.183(2)
Ru1 C23 2.184(2)
Ru1 C21 2.214(2)
Ru1 Cl1 2.4264(6)
N3 C13 1.292(3)
N3 C14 1.438(2)
O1 C10 1.296(2)
C21 C26 1.406(3)
C21 C22 1.420(4)
C21 C27 1.501(4)
C22 C23 1.397(3)
C22 H22 0.9300
C23 C24 1.425(3)
C23 H23 0.9300
C24 C25 1.407(3)
C24 C28 1.510(3)
C25 C26 1.421(3)
C25 H25 0.9300
C26 H26 0.9300
C1 C6 1.382(3)
C1 C2 1.390(3)
C1 H1 0.9300
N1 N2 1.252(3)
N1 C6 1.431(3)
O2 C19 1.364(3)
O2 C20 1.418(4)
C2 C3 1.364(4)
C2 H2 0.9300
N2 C7 1.415(3)
C3 C4 1.378(4)
C3 H3 0.9300
C4 C5 1.385(3)
C4 H4 0.9300
C5 C6 1.388(3)
C5 H5 0.9300
C7 C12 1.378(3)
C7 C8 1.410(3)
C8 C9 1.365(3)
C8 H8 0.9300
C9 C10 1.425(3)
C9 H9 0.9300
C10 C11 1.423(3)
C11 C12 1.406(3)
C11 C13 1.430(3)
C12 H12 0.9300
C13 H13 0.9300
C14 C15 1.376(3)
C14 C19 1.393(3)
C15 C16 1.387(4)
C15 H15 0.9300
C16 C17 1.357(5)
C16 H16 0.9300
C17 C18 1.369(5)
C17 H17 0.9300
C18 C19 1.401(4)
C18 H18 0.9300
C20 H20A 0.9600
C20 H20B 0.9600
C20 H20C 0.9600
C27 H27A 0.9600
C27 H27B 0.9600
C27 H27C 0.9600
C28 C29 1.512(5)
C28 C30 1.531(4)
C28 H28 0.9800
C29 H29A 0.9600
C29 H29B 0.9600
C29 H29C 0.9600
C30 H31A 0.9600
C30 H31B 0.9600
C30 H31C 0.9600

loop_
_geom_hbond_atom_site_label_D
_geom_hbond_atom_site_label_H
_geom_hbond_atom_site_label_A
_geom_hbond_distance_DH
_geom_hbond_distance_HA
_geom_hbond_distance_DA
_geom_hbond_angle_DHA
_geom_hbond_site_symmetry_A
C8 H8 Cl1 0.93 2.96 3.654(2) 132.2 2_566
C3 H3 Cl1 0.93 2.73 3.649(2) 171.3 2_576

loop_
_geom_torsion_atom_site_label_1
_geom_torsion_atom_site_label_2
_geom_torsion_atom_site_label_3
_geom_torsion_atom_site_label_4
_geom_torsion
C26 C21 C22 C23 -1.1(3)
C27 C21 C22 C23 -178.1(2)
Ru1 C21 C22 C23 -53.95(18)
C26 C21 C22 Ru1 52.82(17)
C27 C21 C22 Ru1 -124.2(2)
C21 C22 C23 C24 1.7(3)
Ru1 C22 C23 C24 -52.63(18)
C21 C22 C23 Ru1 54.37(18)
C22 C23 C24 C25 -1.6(3)
Ru1 C23 C24 C25 -54.41(17)
C22 C23 C24 C28 176.2(2)
Ru1 C23 C24 C28 123.5(2)
C22 C23 C24 Ru1 52.79(18)
C23 C24 C25 C26 1.0(3)
C28 C24 C25 C26 -176.8(2)
Ru1 C24 C25 C26 -53.72(18)
C23 C24 C25 Ru1 54.69(17)
C28 C24 C25 Ru1 -123.1(2)
C22 C21 C26 C25 0.5(3)
C27 C21 C26 C25 177.5(2)
Ru1 C21 C26 C25 53.45(18)
C22 C21 C26 Ru1 -52.97(17)
C27 C21 C26 Ru1 124.0(2)
C24 C25 C26 C21 -0.4(3)
Ru1 C25 C26 C21 -54.49(19)
C24 C25 C26 Ru1 54.05(18)
C6 C1 C2 C3 0.9(4)
C6 N1 N2 C7 -177.95(18)
C1 C2 C3 C4 -0.1(4)
C2 C3 C4 C5 -0.3(4)
C3 C4 C5 C6 0.0(4)
C2 C1 C6 C5 -1.2(4)
C2 C1 C6 N1 -179.2(2)
C4 C5 C6 C1 0.8(4)
C4 C5 C6 N1 178.6(2)
N2 N1 C6 C1 -171.9(2)
N2 N1 C6 C5 10.2(3)
N1 N2 C7 C12 171.5(2)
N1 N2 C7 C8 -7.4(3)
C12 C7 C8 C9 -1.3(3)
N2 C7 C8 C9 177.5(2)
C7 C8 C9 C10 -1.4(3)
Ru1 O1 C10 C11 -7.2(3)
Ru1 O1 C10 C9 173.22(14)
C8 C9 C10 O1 -177.61(19)
C8 C9 C10 C11 2.7(3)
O1 C10 C11 C12 179.04(19)
C9 C10 C11 C12 -1.3(3)
O1 C10 C11 C13 -4.0(3)
C9 C10 C11 C13 175.58(19)
C8 C7 C12 C11 2.7(3)
N2 C7 C12 C11 -176.2(2)
C10 C11 C12 C7 -1.4(3)
C13 C11 C12 C7 -178.5(2)
C14 N3 C13 C11 -177.4(2)
Ru1 N3 C13 C11 1.0(3)
C12 C11 C13 N3 -175.8(2)
C10 C11 C13 N3 7.2(3)
C13 N3 C14 C15 -106.6(3)
Ru1 N3 C14 C15 74.9(2)
C13 N3 C14 C19 77.3(3)
Ru1 N3 C14 C19 -101.2(2)
C19 C14 C15 C16 1.1(4)
N3 C14 C15 C16 -174.9(3)
C14 C15 C16 C17 0.4(5)
C15 C16 C17 C18 -1.3(6)
C16 C17 C18 C19 0.8(6)
C20 O2 C19 C14 -172.2(3)
C20 O2 C19 C18 9.9(5)
C15 C14 C19 O2 -179.6(2)
N3 C14 C19 O2 -3.6(3)
C15 C14 C19 C18 -1.6(4)
N3 C14 C19 C18 174.4(2)
C17 C18 C19 O2 178.4(3)
C17 C18 C19 C14 0.6(5)
C25 C24 C28 C29 28.5(4)
C23 C24 C28 C29 -149.3(3)
Ru1 C24 C28 C29 -61.5(3)
C25 C24 C28 C30 -97.1(3)
C23 C24 C28 C30 85.2(3)
Ru1 C24 C28 C30 172.9(2)
